data_4335631
loop_
_publ_author_name
'Constantinos C. Stoumpos'
'Christos D. Malliakas'
'Mercouri G. Kanatzidis'

_publ_contact_author_address
;
   Department of Chemistry
     2145 Sheridan Road
   Northwestern University
   Evanston, IL 60208-3113
           USA
;
_publ_contact_author_email m-kanatzidis@northwestern.edu
_publ_contact_author_fax 847-491-5937
_publ_contact_author_name 'Mercouri G. Kanatzidis'
_publ_contact_author_phone 847-467-1541
_publ_section_title
;
 Semiconducting Tin and Lead Iodide Perovskites with Organic Cations:
 Phase Transitions, High Mobilities, and Near-Infrared Photoluminescent
 Properties
;
_journal_name_full 'Inorganic Chemistry'
_journal_page_first 9019
_journal_page_last 9038
_journal_paper_doi 10.1021/ic401215x
_journal_volume 52
_journal_year 2013
_chemical_formula_moiety HC(NH2)2PbI3
_chemical_formula_sum 'C H5 I3 N2 Pb'
_chemical_formula_weight 632.96
_chemical_name_common alpha-Formamidinium_Lead_Iodide
_chemical_name_systematic
; 
 ? 
;
_space_group_IT_number 156
_symmetry_cell_setting trigonal
_symmetry_space_group_name_Hall 'P 3 -2"'
_symmetry_space_group_name_H-M 'P 3 m 1'
_atom_sites_solution_hydrogens none
_atom_sites_solution_primary direct
_atom_sites_solution_secondary difmap
_audit_creation_method SHELXL-97
_cell_angle_alpha 90.00
_cell_angle_beta 90.00
_cell_angle_gamma 120.00
_cell_formula_units_Z 3
_cell_length_a 8.9817(13)
_cell_length_b 8.9817(13)
_cell_length_c 11.006(2)
_cell_measurement_reflns_used 2439
_cell_measurement_temperature 293(2)
_cell_measurement_theta_max 29.40
_cell_measurement_theta_min 3.21
_cell_volume 768.9(2)
_computing_structure_refinement 'SHELXL-97 (Sheldrick, 2008)'
_computing_structure_solution 'SHELXS-97 (Sheldrick, 2008)'
_diffrn_ambient_temperature 293(2)
_diffrn_detector 'image plate (34 cm diameter)'
_diffrn_detector_area_resol_mean 6.67
_diffrn_detector_type STOE
_diffrn_measured_fraction_theta_full 0.996
_diffrn_measured_fraction_theta_max 0.996
_diffrn_measurement_device '2-circle goniometer'
_diffrn_measurement_device_type 'STOE IPDS 2'
_diffrn_measurement_method 'rotation method'
_diffrn_radiation_collimation '0.5 mm diameter, monocapillary'
_diffrn_radiation_monochromator 'plane graphite'
_diffrn_radiation_polarisn_norm 0
_diffrn_radiation_type 'Mo K\a'
_diffrn_radiation_wavelength 0.71073
_diffrn_reflns_av_R_equivalents 0.0459
_diffrn_reflns_av_sigmaI/netI 0.0388
_diffrn_reflns_limit_h_max 12
_diffrn_reflns_limit_h_min -12
_diffrn_reflns_limit_k_max 11
_diffrn_reflns_limit_k_min -12
_diffrn_reflns_limit_l_max 15
_diffrn_reflns_limit_l_min -15
_diffrn_reflns_number 7475
_diffrn_reflns_theta_full 29.19
_diffrn_reflns_theta_max 29.19
_diffrn_reflns_theta_min 1.85
_diffrn_source 'sealed x-ray tube, 12 x 0.4 mm long-fine focus'
_diffrn_source_current 30
_diffrn_source_power 1.20
_diffrn_source_voltage 40
_exptl_absorpt_coefficient_mu 25.417
_exptl_absorpt_correction_T_max 0.4361
_exptl_absorpt_correction_T_min 0.3041
_exptl_absorpt_correction_type integration
_exptl_crystal_colour black
_exptl_crystal_density_diffrn 4.101
_exptl_crystal_description 'hexagonal plate'
_exptl_crystal_F_000 798
_exptl_crystal_size_max 0.041
_exptl_crystal_size_mid 0.026
_exptl_crystal_size_min 0.021
_refine_diff_density_max 1.104
_refine_diff_density_min -1.727
_refine_diff_density_rms 0.172
_refine_ls_abs_structure_details 'Flack H D (1983), Acta Cryst. A39, 876-881'
_refine_ls_abs_structure_Flack 0.20(15)
_refine_ls_extinction_coef SHELXL
_refine_ls_extinction_method none
_refine_ls_goodness_of_fit_ref 0.908
_refine_ls_hydrogen_treatment none
_refine_ls_matrix_type full
_refine_ls_number_parameters 44
_refine_ls_number_reflns 1645
_refine_ls_number_restraints 7
_refine_ls_restrained_S_all 0.915
_refine_ls_R_factor_all 0.0892
_refine_ls_R_factor_gt 0.0398
_refine_ls_shift/su_max 0.015
_refine_ls_shift/su_mean 0.002
_refine_ls_structure_factor_coef Fsqd
_refine_ls_weighting_details 'calc w=1/[\s^2^(Fo^2^)+(0.0350P)^2^+0.0000P] where P=(Fo^2^+2Fc^2^)/3'
_refine_ls_weighting_scheme calc
_refine_ls_wR_factor_gt 0.0666
_refine_ls_wR_factor_ref 0.0807
_reflns_number_gt 851
_reflns_number_total 1645
_reflns_threshold_expression >2sigma(I)
_cod_data_source_file ic401215x_si_002_1.cif
_cod_data_source_block 4a_293K
_cod_database_code 4335631

loop_
_symmetry_equiv_pos_as_xyz
'x, y, z'
'-y, x-y, z'
'-x+y, -x, z'
'-y, -x, z'
'-x+y, y, z'
'x, x-y, z'

loop_
_atom_site_label
_atom_site_type_symbol
_atom_site_fract_x
_atom_site_fract_y
_atom_site_fract_z
_atom_site_U_iso_or_equiv
_atom_site_adp_type
_atom_site_occupancy
_atom_site_symmetry_multiplicity
_atom_site_calc_flag
_atom_site_refinement_flags
Pb1 Pb 0.6667 0.3333 0.83786(7) 0.04868(8) Uani 1 6 d S
Pb2 Pb 0.0000 0.0000 0.50454(7) 0.04882(9) Uani 1 6 d S
Pb3 Pb 0.3333 0.6667 0.17092(12) 0.02602(5) Uani 1 6 d S
I1 I 0.16620(6) 0.83380(6) 0.33757(9) 0.09343(14) Uani 1 2 d S
I2 I 0.83303(13) 0.16697(13) 0.67107(15) 0.09277(13) Uani 1 2 d S
I3 I 0.49956(7) 0.50044(7) 0.00447(10) 0.09422(16) Uani 1 2 d S
C2 C 0.3333 0.6667 0.61381(3) 0.25(2) Uiso 1 6 d SD
N2 N 0.4015(8) 0.5985(8) 0.61381(3) 0.123(5) Uiso 0.67 2 d SPD
C1 C 0.6667 0.3333 0.34262(2) 0.083(4) Uiso 1 6 d SD
N1 N 0.5903(9) 0.4097(9) 0.34262(2) 0.34(2) Uiso 0.67 2 d SPD
C3 C 0.0000 0.0000 0.010678(5) 0.255(18) Uiso 1 6 d SD
N3 N 0.0771(9) 0.1543(19) 0.010678(5) 0.41(3) Uiso 0.67 2 d SPD

loop_
_atom_site_aniso_label
_atom_site_aniso_U_11
_atom_site_aniso_U_22
_atom_site_aniso_U_33
_atom_site_aniso_U_23
_atom_site_aniso_U_13
_atom_site_aniso_U_12
Pb1 0.04979(10) 0.04979(10) 0.04645(15) 0.000 0.000 0.02490(5)
Pb2 0.04833(11) 0.04833(11) 0.04981(16) 0.000 0.000 0.02417(5)
Pb3 0.02590(6) 0.02590(6) 0.02625(9) 0.000 0.000 0.01295(3)
I1 0.10796(11) 0.10796(11) 0.0938(3) -0.02170(10) 0.02170(10) 0.07604(12)
I2 0.10718(10) 0.10718(10) 0.0942(3) -0.02069(10) 0.02069(10) 0.07632(11)
I3 0.11059(13) 0.11059(13) 0.0923(3) -0.02146(11) 0.02146(11) 0.07840(14)

loop_
_atom_type_symbol
_atom_type_description
_atom_type_scat_dispersion_real
_atom_type_scat_dispersion_imag
_atom_type_scat_source
C C 0.0033 0.0016 'International Tables Vol C Tables 4.2.6.8 and 6.1.1.4'
H H 0.0000 0.0000 'International Tables Vol C Tables 4.2.6.8 and 6.1.1.4'
N N 0.0061 0.0033 'International Tables Vol C Tables 4.2.6.8 and 6.1.1.4'
I I -0.4742 1.8119 'International Tables Vol C Tables 4.2.6.8 and 6.1.1.4'
Pb Pb -3.3944 10.1111 'International Tables Vol C Tables 4.2.6.8 and 6.1.1.4'

loop_
_geom_angle_atom_site_label_1
_geom_angle_atom_site_label_2
_geom_angle_atom_site_label_3
_geom_angle
_geom_angle_site_symmetry_1
_geom_angle_site_symmetry_3
I2 Pb1 I2 89.88(5) 3_665 2_655
I2 Pb1 I2 89.88(5) 3_665 .
I2 Pb1 I2 89.88(5) 2_655 .
I2 Pb1 I3 90.01(3) 3_665 1_556
I2 Pb1 I3 90.01(3) 2_655 1_556
I2 Pb1 I3 179.85(4) . 1_556
I2 Pb1 I3 179.85(5) 3_665 3_666
I2 Pb1 I3 90.01(3) 2_655 3_666
I2 Pb1 I3 90.01(3) . 3_666
I3 Pb1 I3 90.09(3) 1_556 3_666
I2 Pb1 I3 90.01(3) 3_665 2_656
I2 Pb1 I3 179.85(4) 2_655 2_656
I2 Pb1 I3 90.01(3) . 2_656
I3 Pb1 I3 90.09(3) 1_556 2_656
I3 Pb1 I3 90.09(3) 3_666 2_656
I1 Pb2 I1 89.81(3) 3_455 1_545
I1 Pb2 I1 89.81(3) 3_455 2_665
I1 Pb2 I1 89.81(3) 1_545 2_665
I1 Pb2 I2 179.81(5) 3_455 3_665
I1 Pb2 I2 90.06(3) 1_545 3_665
I1 Pb2 I2 90.06(3) 2_665 3_665
I1 Pb2 I2 90.06(3) 3_455 2_545
I1 Pb2 I2 90.06(3) 1_545 2_545
I1 Pb2 I2 179.81(5) 2_665 2_545
I2 Pb2 I2 90.08(5) 3_665 2_545
I1 Pb2 I2 90.06(3) 3_455 1_455
I1 Pb2 I2 179.81(4) 1_545 1_455
I1 Pb2 I2 90.06(3) 2_665 1_455
I2 Pb2 I2 90.08(5) 3_665 1_455
I2 Pb2 I2 90.08(5) 2_545 1_455
I3 Pb3 I3 89.93(4) 3_565 2_665
I3 Pb3 I3 89.93(4) 3_565 .
I3 Pb3 I3 89.93(4) 2_665 .
I3 Pb3 I1 89.99(2) 3_565 .
I3 Pb3 I1 89.99(2) 2_665 .
I3 Pb3 I1 179.88(5) . .
I3 Pb3 I1 179.89(5) 3_565 3_565
I3 Pb3 I1 89.99(2) 2_665 3_565
I3 Pb3 I1 89.99(2) . 3_565
I1 Pb3 I1 90.09(4) . 3_565
I3 Pb3 I1 89.99(2) 3_565 2_665
I3 Pb3 I1 179.89(5) 2_665 2_665
I3 Pb3 I1 89.99(2) . 2_665
I1 Pb3 I1 90.09(4) . 2_665
I1 Pb3 I1 90.09(4) 3_565 2_665
Pb2 I1 Pb3 179.80(4) 1_565 .
Pb1 I2 Pb2 179.86(7) . 1_655
Pb3 I3 Pb1 179.88(5) . 1_554
N2 C2 N2 120.000(4) 2_665 3_565
N2 C2 N2 120.000(3) 2_665 .
N2 C2 N2 120.0 3_565 .
C2 N2 N2 30.000(1) . 2_665
C2 N2 N2 30.000(2) . 3_565
N2 N2 N2 60.000(4) 2_665 3_565
N1 C1 N1 120.000(1) 2_655 3_665
N1 C1 N1 120.000(1) 2_655 .
N1 C1 N1 120.000(2) 3_665 .
N3 C3 N3 120.000(1) . 3
N3 C3 N3 120.000(1) . 2
N3 C3 N3 120.0 3 2

loop_
_geom_bond_atom_site_label_1
_geom_bond_atom_site_label_2
_geom_bond_distance
_geom_bond_site_symmetry_2
Pb1 I2 3.173(2) 3_665
Pb1 I2 3.173(2) 2_655
Pb1 I2 3.173(2) .
Pb1 I3 3.1812(12) 1_556
Pb1 I3 3.1812(12) 3_666
Pb1 I3 3.1812(12) 2_656
Pb2 I1 3.1720(11) 3_455
Pb2 I1 3.1720(11) 1_545
Pb2 I1 3.1720(11) 2_665
Pb2 I2 3.179(2) 3_665
Pb2 I2 3.179(2) 2_545
Pb2 I2 3.179(2) 1_455
Pb3 I3 3.1691(13) 3_565
Pb3 I3 3.1691(13) 2_665
Pb3 I3 3.1691(13) .
Pb3 I1 3.1819(13) .
Pb3 I1 3.1819(13) 3_565
Pb3 I1 3.1819(13) 2_665
I1 Pb2 3.1720(11) 1_565
I2 Pb2 3.179(2) 1_655
I3 Pb1 3.1812(12) 1_554
C2 N2 1.061(12) 2_665
C2 N2 1.061(12) 3_565
C2 N2 1.061(12) .
N2 N2 1.84(2) 2_665
N2 N2 1.84(2) 3_565
C1 N1 1.187(14) 2_655
C1 N1 1.187(14) 3_665
C1 N1 1.187(14) .
C3 N3 1.200(15) .
C3 N3 1.200(15) 3
C3 N3 1.200(15) 2
